data_2019120
loop_
_publ_author_name
'Sirianni, Eric R.'
'Yap, Glenn P. A.'
'Akturk, Eser S.'
'Theopold, Klaus H.'

_publ_section_title
;
 Improved syntheses, and structural and electronic characterization of
 carboxamide-substituted Tp^CONHPh,Me^ and Tp^CONH<i>t^-Bu,Me</i> ligands
;
_journal_coeditor_code EG3122
_journal_issue 9
_journal_name_full 'Acta Crystallographica Section C'
_journal_page_first 947
_journal_page_last 953
_journal_paper_doi 10.1107/S0108270113015898
_journal_volume 69
_journal_year 2013
_chemical_formula_iupac '[Cu (C33 H31 B N9 O3) (C O)] , 3C4 H8 O'
_chemical_formula_moiety 'C34 H31 B Cu N9 O4, 3(C4 H8 O)'
_chemical_formula_sum 'C46 H55 B Cu N9 O7'
_chemical_formula_weight 920.34
_chemical_name_systematic
'Carbonyl[tris(3-anilinocarbonyl-5-methylpyrazol-1-yl-\k<i>N</i>^2^)borato]copper(I) tetrahydrofuran trisolvate'
_space_group_IT_number 2
_symmetry_cell_setting triclinic
_symmetry_space_group_name_Hall '-P 1'
_symmetry_space_group_name_H-M 'P -1'
_atom_sites_solution_hydrogens geom
_atom_sites_solution_primary direct
_atom_sites_solution_secondary difmap
_audit_creation_method SHELXL97
_cell_angle_alpha 97.840(2)
_cell_angle_beta 107.809(2)
_cell_angle_gamma 97.599(2)
_cell_formula_units_Z 4
_cell_length_a 13.1310(15)
_cell_length_b 19.404(2)
_cell_length_c 19.771(2)
_cell_measurement_reflns_used 5795
_cell_measurement_temperature 200(2)
_cell_measurement_theta_max 20.23
_cell_measurement_theta_min 2.20
_cell_volume 4669.8(9)
_computing_cell_refinement 'APEX2 (Bruker, 2007)'
_computing_data_collection 'APEX2 (Bruker, 2007)'
_computing_data_reduction 'APEX2 (Bruker, 2007)'
_computing_molecular_graphics 'APEX2 (Bruker, 2007)'
_computing_publication_material 'APEX2 (Bruker, 2007)'
_computing_structure_refinement 'SHELXL97 (Sheldrick, 2008)'
_computing_structure_solution 'SHELXS97 (Sheldrick, 2008)'
_diffrn_ambient_temperature 200(2)
_diffrn_detector_area_resol_mean 8.33
_diffrn_measured_fraction_theta_full 1.000
_diffrn_measured_fraction_theta_max 0.989
_diffrn_measurement_device_type 'Bruker APEXII area-detector'
_diffrn_measurement_method '\f and \w scans'
_diffrn_radiation_monochromator graphite
_diffrn_radiation_source 'fine-focus sealed tube'
_diffrn_radiation_type MoK\a
_diffrn_radiation_wavelength 0.71073
_diffrn_reflns_av_R_equivalents 0.0600
_diffrn_reflns_av_sigmaI/netI 0.0758
_diffrn_reflns_limit_h_max 17
_diffrn_reflns_limit_h_min -17
_diffrn_reflns_limit_k_max 25
_diffrn_reflns_limit_k_min -25
_diffrn_reflns_limit_l_max 25
_diffrn_reflns_limit_l_min -25
_diffrn_reflns_number 62383
_diffrn_reflns_theta_full 25.00
_diffrn_reflns_theta_max 27.60
_diffrn_reflns_theta_min 1.66
_exptl_absorpt_coefficient_mu 0.527
_exptl_absorpt_correction_T_max 0.9195
_exptl_absorpt_correction_T_min 0.8630
_exptl_absorpt_correction_type multi-scan
_exptl_absorpt_process_details '(APEX2; Bruker, 2007)'
_exptl_crystal_colour colourless
_exptl_crystal_density_diffrn 1.309
_exptl_crystal_density_method 'not measured'
_exptl_crystal_description block
_exptl_crystal_F_000 1936
_exptl_crystal_size_max 0.29
_exptl_crystal_size_mid 0.29
_exptl_crystal_size_min 0.16
_refine_diff_density_max 0.601
_refine_diff_density_min -0.493
_refine_ls_extinction_method none
_refine_ls_goodness_of_fit_ref 1.022
_refine_ls_hydrogen_treatment mixed
_refine_ls_matrix_type full
_refine_ls_number_parameters 1177
_refine_ls_number_reflns 21442
_refine_ls_number_restraints 95
_refine_ls_restrained_S_all 1.041
_refine_ls_R_factor_all 0.1026
_refine_ls_R_factor_gt 0.0535
_refine_ls_shift/su_max 0.001
_refine_ls_shift/su_mean 0.000
_refine_ls_structure_factor_coef Fsqd
_refine_ls_weighting_details 'calc w = 1/[\s^2^(Fo^2^)+(0.0580P)^2^+0.6272P] where P=(Fo^2^+2Fc^2^)/3'
_refine_ls_weighting_scheme calc
_refine_ls_wR_factor_gt 0.1214
_refine_ls_wR_factor_ref 0.1442
_reflns_number_gt 12780
_reflns_number_total 21442
_reflns_threshold_expression I>2\s(I)
_cod_data_source_file eg3122.cif
_cod_data_source_block IV
_cod_original_cell_volume 4669.6(9)
_cod_database_code 2019120
_cod_database_fobs_code 2019120

loop_
_symmetry_equiv_pos_as_xyz
'x, y, z'
'-x, -y, -z'

loop_
_atom_site_type_symbol
_atom_site_label
_atom_site_fract_x
_atom_site_fract_y
_atom_site_fract_z
_atom_site_U_iso_or_equiv
_atom_site_adp_type
_atom_site_calc_flag
_atom_site_refinement_flags
_atom_site_occupancy
_atom_site_symmetry_multiplicity
Cu Cu1 0.52095(3) 0.118786(18) 0.763430(19) 0.03229(10) Uani d . 1 1
Cu Cu2 0.97063(3) 0.598461(18) 0.735913(19) 0.03190(10) Uani d . 1 1
B B1 0.6368(3) 0.26064(18) 0.74871(18) 0.0344(8) Uani d . 1 1
H H1 0.6745 0.3071 0.7439 0.041 Uiso calc R 1 1
B B2 1.0794(2) 0.73173(17) 0.69923(18) 0.0300(7) Uani d . 1 1
H H2 1.1152 0.7751 0.6873 0.036 Uiso calc R 1 1
N N1 0.60295(18) 0.13246(12) 0.69006(12) 0.0323(5) Uani d . 1 1
N N2 0.64339(18) 0.20111(12) 0.69064(12) 0.0332(6) Uani d . 1 1
N N3 0.6112(2) -0.02160(14) 0.56727(14) 0.0404(6) Uani d D 1 1
H H3A 0.638(2) 0.0010(15) 0.5429(16) 0.048 Uiso d D 1 1
N N4 0.44858(18) 0.20501(12) 0.74191(12) 0.0313(5) Uani d . 1 1
N N5 0.51617(19) 0.26367(12) 0.73938(12) 0.0336(6) Uani d . 1 1
N N6 0.1794(2) 0.19426(13) 0.75120(14) 0.0353(6) Uani d D 1 1
H H6A 0.198(2) 0.2352(10) 0.7720(15) 0.042 Uiso d D 1 1
N N7 0.65173(18) 0.18429(12) 0.84354(12) 0.0320(5) Uani d . 1 1
N N8 0.69416(18) 0.24364(12) 0.82429(12) 0.0319(5) Uani d . 1 1
N N9 0.77540(19) 0.10591(13) 0.99461(13) 0.0349(6) Uani d D 1 1
H H9A 0.8370(16) 0.1262(15) 1.0008(16) 0.042 Uiso d D 1 1
N N10 0.89593(17) 0.68143(12) 0.70367(12) 0.0303(5) Uani d . 1 1
N N11 0.95894(17) 0.73560(11) 0.68950(12) 0.0296(5) Uani d . 1 1
N N12 0.63353(19) 0.68905(13) 0.71966(14) 0.0352(6) Uani d D 1 1
H H12A 0.645(2) 0.7321(10) 0.7257(16) 0.042 Uiso d D 1 1
N N13 1.10448(18) 0.66978(12) 0.80558(12) 0.0314(5) Uani d . 1 1
N N14 1.13865(17) 0.72632(12) 0.77878(12) 0.0300(5) Uani d . 1 1
N N15 1.2459(2) 0.60561(14) 0.96012(14) 0.0388(6) Uani d D 1 1
H H15A 1.3072(17) 0.6243(15) 0.9619(17) 0.047 Uiso d D 1 1
N N16 1.04614(17) 0.59943(12) 0.65786(12) 0.0307(5) Uani d . 1 1
N N17 1.08394(17) 0.66490(12) 0.64809(12) 0.0281(5) Uani d . 1 1
N N18 1.0996(2) 0.43489(13) 0.58172(14) 0.0365(6) Uani d D 1 1
H H18A 1.142(2) 0.4560(15) 0.5659(16) 0.044 Uiso d D 1 1
O O1 0.5595(2) -0.01420(11) 0.66730(12) 0.0527(6) Uani d . 1 1
O O2 0.25051(18) 0.10611(11) 0.70423(13) 0.0543(6) Uani d . 1 1
O O3 0.59571(17) 0.09371(12) 0.93023(12) 0.0535(6) Uani d . 1 1
O O4 0.4179(2) -0.01976(12) 0.77656(13) 0.0595(7) Uani d . 1 1
O O5 0.70666(17) 0.59026(11) 0.70438(13) 0.0484(6) Uani d . 1 1
O O6 1.06235(18) 0.59313(14) 0.90895(13) 0.0657(8) Uani d . 1 1
O O7 0.96940(18) 0.45221(11) 0.63337(13) 0.0519(6) Uani d . 1 1
O O8 0.8579(2) 0.47057(14) 0.76398(16) 0.0768(8) Uani d . 1 1
C C1 0.6239(2) 0.09311(15) 0.63645(15) 0.0334(7) Uani d . 1 1
C C2 0.6776(2) 0.13654(17) 0.60223(16) 0.0396(7) Uani d . 1 1
H H2A 0.7009 0.1220 0.5624 0.048 Uiso calc R 1 1
C C3 0.6895(2) 0.20432(17) 0.63778(16) 0.0385(7) Uani d . 1 1
C C4 0.5945(2) 0.01464(16) 0.62587(16) 0.0359(7) Uani d . 1 1
C C5 0.5487(3) -0.14483(17) 0.57794(17) 0.0432(8) Uani d . 1 1
H H5 0.5324 -0.1292 0.6205 0.052 Uiso calc R 1 1
C C6 0.5312(3) -0.21661(18) 0.54959(18) 0.0516(9) Uani d . 1 1
H H6 0.5028 -0.2500 0.5732 0.062 Uiso calc R 1 1
C C7 0.5541(3) -0.24044(19) 0.48773(19) 0.0557(9) Uani d . 1 1
H H7 0.5417 -0.2897 0.4689 0.067 Uiso calc R 1 1
C C8 0.5954(3) -0.19174(19) 0.45367(18) 0.0519(9) Uani d . 1 1
H H8 0.6112 -0.2075 0.4110 0.062 Uiso calc R 1 1
C C9 0.6138(3) -0.12025(18) 0.48114(17) 0.0466(8) Uani d . 1 1
H H9 0.6426 -0.0872 0.4574 0.056 Uiso calc R 1 1
C C10 0.5905(2) -0.09608(17) 0.54330(16) 0.0382(7) Uani d . 1 1
C C11 0.7421(3) 0.27270(18) 0.62552(19) 0.0541(9) Uani d . 1 1
H H11A 0.6894 0.3045 0.6165 0.081 Uiso calc R 1 1
H H11B 0.7666 0.2635 0.5836 0.081 Uiso calc R 1 1
H H11C 0.8047 0.2948 0.6684 0.081 Uiso calc R 1 1
C C12 0.3507(2) 0.22308(15) 0.73146(15) 0.0324(6) Uani d . 1 1
C C13 0.3542(3) 0.29270(16) 0.72136(16) 0.0405(7) Uani d . 1 1
H H13 0.2958 0.3181 0.7128 0.049 Uiso calc R 1 1
C C14 0.4604(3) 0.31714(15) 0.72637(16) 0.0378(7) Uani d . 1 1
C C15 0.2559(2) 0.16857(16) 0.72721(15) 0.0344(7) Uani d . 1 1
C C16 0.0309(3) 0.09069(17) 0.70708(17) 0.0456(8) Uani d . 1 1
H H16 0.0667 0.0679 0.6778 0.055 Uiso calc R 1 1
C C17 -0.0697(3) 0.05754(19) 0.70701(19) 0.0528(9) Uani d . 1 1
H H17 -0.1020 0.0123 0.6774 0.063 Uiso calc R 1 1
C C18 -0.1234(3) 0.08869(18) 0.74877(18) 0.0480(8) Uani d . 1 1
H H18 -0.1917 0.0654 0.7488 0.058 Uiso calc R 1 1
C C19 -0.0763(3) 0.1540(2) 0.7903(2) 0.0640(11) Uani d . 1 1
H H19 -0.1129 0.1767 0.8191 0.077 Uiso calc R 1 1
C C20 0.0234(3) 0.18763(18) 0.7912(2) 0.0583(10) Uani d . 1 1
H H20 0.0550 0.2329 0.8208 0.070 Uiso calc R 1 1
C C21 0.0783(2) 0.15588(15) 0.74906(15) 0.0338(7) Uani d . 1 1
C C22 0.5117(3) 0.38783(16) 0.7172(2) 0.0583(10) Uani d . 1 1
H H22A 0.5650 0.4128 0.7635 0.088 Uiso calc R 1 1
H H22B 0.4552 0.4160 0.7011 0.088 Uiso calc R 1 1
H H22C 0.5482 0.3807 0.6811 0.088 Uiso calc R 1 1
C C23 0.7195(2) 0.18122(14) 0.90871(15) 0.0309(6) Uani d . 1 1
C C24 0.8068(2) 0.23872(15) 0.93214(16) 0.0343(7) Uani d . 1 1
H H24 0.8660 0.2490 0.9763 0.041 Uiso calc R 1 1
C C25 0.7879(2) 0.27715(15) 0.87715(16) 0.0340(7) Uani d . 1 1
C C26 0.6903(2) 0.12270(15) 0.94513(15) 0.0343(7) Uani d . 1 1
C C27 0.6757(3) 0.01965(15) 1.04380(15) 0.0371(7) Uani d . 1 1
H H27 0.6078 0.0289 1.0157 0.045 Uiso calc R 1 1
C C28 0.6788(3) -0.02871(17) 1.08951(17) 0.0467(8) Uani d . 1 1
H H28 0.6127 -0.0527 1.0922 0.056 Uiso calc R 1 1
C C29 0.7756(3) -0.0424(2) 1.1307(2) 0.0713(12) Uani d . 1 1
H H29 0.7769 -0.0751 1.1625 0.086 Uiso calc R 1 1
C C30 0.8719(3) -0.0082(2) 1.1258(2) 0.0820(14) Uani d . 1 1
H H30 0.9396 -0.0177 1.1539 0.098 Uiso calc R 1 1
C C31 0.8695(3) 0.03998(19) 1.0796(2) 0.0585(10) Uani d . 1 1
H H31 0.9356 0.0630 1.0760 0.070 Uiso calc R 1 1
C C32 0.7719(2) 0.05463(15) 1.03912(15) 0.0352(7) Uani d . 1 1
C C33 0.8563(3) 0.34241(16) 0.87051(18) 0.0501(9) Uani d . 1 1
H H33A 0.8868 0.3308 0.8318 0.075 Uiso calc R 1 1
H H33B 0.9156 0.3607 0.9163 0.075 Uiso calc R 1 1
H H33C 0.8113 0.3784 0.8590 0.075 Uiso calc R 1 1
C C34 0.4565(2) 0.03455(16) 0.77206(16) 0.0376(7) Uani d . 1 1
C C35 0.7983(2) 0.70055(14) 0.69290(15) 0.0299(6) Uani d . 1 1
C C36 0.7987(2) 0.76610(16) 0.67187(16) 0.0375(7) Uani d . 1 1
H H36 0.7399 0.7911 0.6610 0.045 Uiso calc R 1 1
C C37 0.9021(2) 0.78731(15) 0.67010(16) 0.0345(7) Uani d . 1 1
C C38 0.7098(2) 0.65347(16) 0.70632(15) 0.0338(7) Uani d . 1 1
C C39 0.5185(2) 0.59466(18) 0.74910(17) 0.0428(8) Uani d . 1 1
H H39 0.5722 0.5656 0.7544 0.051 Uiso calc R 1 1
C C40 0.4204(3) 0.57171(19) 0.75968(18) 0.0489(9) Uani d . 1 1
H H40 0.4077 0.5266 0.7723 0.059 Uiso calc R 1 1
C C41 0.3414(3) 0.61288(19) 0.75225(17) 0.0490(9) Uani d . 1 1
H H41 0.2750 0.5965 0.7597 0.059 Uiso calc R 1 1
C C42 0.3598(2) 0.67784(18) 0.73392(17) 0.0436(8) Uani d . 1 1
H H42 0.3058 0.7066 0.7288 0.052 Uiso calc R 1 1
C C43 0.4563(2) 0.70193(17) 0.72285(16) 0.0390(7) Uani d . 1 1
H H43 0.4680 0.7469 0.7098 0.047 Uiso calc R 1 1
C C44 0.5365(2) 0.66029(16) 0.73078(15) 0.0322(7) Uani d . 1 1
C C45 0.9494(3) 0.85372(17) 0.6515(2) 0.0507(9) Uani d . 1 1
H H45A 1.0047 0.8828 0.6949 0.076 Uiso calc R 1 1
H H45B 0.8916 0.8803 0.6329 0.076 Uiso calc R 1 1
H H45C 0.9829 0.8416 0.6145 0.076 Uiso calc R 1 1
C C46 1.1734(2) 0.67667(16) 0.87306(15) 0.0342(7) Uani d . 1 1
C C47 1.2512(2) 0.73860(16) 0.89045(16) 0.0363(7) Uani d . 1 1
H H47 1.3089 0.7559 0.9348 0.044 Uiso calc R 1 1
C C48 1.2269(2) 0.76941(15) 0.82967(16) 0.0326(7) Uani d . 1 1
C C49 1.1544(2) 0.62151(17) 0.91571(16) 0.0385(7) Uani d . 1 1
C C50 1.1637(3) 0.51337(17) 1.01253(18) 0.0491(8) Uani d . 1 1
H H50 1.0923 0.5195 0.9872 0.059 Uiso calc R 1 1
C C51 1.1784(3) 0.46415(19) 1.0576(2) 0.0590(10) Uani d . 1 1
H H51 1.1168 0.4375 1.0636 0.071 Uiso calc R 1 1
C C52 1.2799(3) 0.4532(2) 1.0935(2) 0.0721(12) Uani d . 1 1
H H52 1.2887 0.4193 1.1243 0.087 Uiso calc R 1 1
C C53 1.3699(3) 0.4917(2) 1.0848(2) 0.0799(14) Uani d . 1 1
H H53 1.4408 0.4842 1.1094 0.096 Uiso calc R 1 1
C C54 1.3561(3) 0.54163(19) 1.03989(19) 0.0594(10) Uani d . 1 1
H H54 1.4181 0.5676 1.0336 0.071 Uiso calc R 1 1
C C55 1.2534(3) 0.55382(16) 1.00434(16) 0.0404(7) Uani d . 1 1
C C56 1.2827(3) 0.83633(16) 0.81723(17) 0.0439(8) Uani d . 1 1
H H56A 1.3035 0.8263 0.7739 0.066 Uiso calc R 1 1
H H56B 1.3479 0.8563 0.8591 0.066 Uiso calc R 1 1
H H56C 1.2331 0.8703 0.8105 0.066 Uiso calc R 1 1
C C57 1.0682(2) 0.55288(15) 0.60995(15) 0.0314(6) Uani d . 1 1
C C58 1.1190(2) 0.58826(15) 0.56909(15) 0.0351(7) Uani d . 1 1
H H58 1.1426 0.5676 0.5315 0.042 Uiso calc R 1 1
C C59 1.1281(2) 0.65918(16) 0.59393(15) 0.0330(7) Uani d . 1 1
C C60 1.0396(2) 0.47546(16) 0.60942(16) 0.0359(7) Uani d . 1 1
C C61 1.0310(3) 0.31850(17) 0.60482(18) 0.0469(8) Uani d . 1 1
H H61 0.9888 0.3388 0.6308 0.056 Uiso calc R 1 1
C C62 1.0321(3) 0.24596(18) 0.59660(19) 0.0567(10) Uani d . 1 1
H H62 0.9898 0.2171 0.6171 0.068 Uiso calc R 1 1
C C63 1.0929(3) 0.21551(19) 0.5596(2) 0.0584(10) Uani d . 1 1
H H63 1.0940 0.1663 0.5552 0.070 Uiso calc R 1 1
C C64 1.1524(3) 0.25750(19) 0.5289(2) 0.0598(10) Uani d . 1 1
H H64 1.1939 0.2369 0.5026 0.072 Uiso calc R 1 1
C C65 1.1521(3) 0.32926(18) 0.53611(18) 0.0502(9) Uani d . 1 1
H H65 1.1934 0.3576 0.5146 0.060 Uiso calc R 1 1
C C66 1.0923(2) 0.36051(16) 0.57452(16) 0.0374(7) Uani d . 1 1
C C67 1.1760(3) 0.72175(16) 0.57004(17) 0.0444(8) Uani d . 1 1
H H67A 1.1200 0.7498 0.5525 0.067 Uiso calc R 1 1
H H67B 1.2036 0.7056 0.5310 0.067 Uiso calc R 1 1
H H67C 1.2359 0.7509 0.6109 0.067 Uiso calc R 1 1
C C68 0.9022(3) 0.51998(18) 0.75389(18) 0.0445(8) Uani d . 1 1
O O9 0.7348(2) 0.03977(13) 0.47714(13) 0.0600(7) Uani d . 1 1
C C69 0.8459(3) 0.0316(3) 0.5003(2) 0.0895(15) Uani d . 1 1
H H69A 0.8518 -0.0145 0.5158 0.107 Uiso calc R 1 1
H H69B 0.8892 0.0697 0.5417 0.107 Uiso calc R 1 1
C C70 0.8867(3) 0.0351(2) 0.4402(2) 0.0743(12) Uani d . 1 1
H H70A 0.8939 -0.0126 0.4192 0.089 Uiso calc R 1 1
H H70B 0.9589 0.0665 0.4566 0.089 Uiso calc R 1 1
C C71 0.8061(3) 0.0639(2) 0.3859(2) 0.0586(10) Uani d . 1 1
H H71A 0.8313 0.1149 0.3884 0.070 Uiso calc R 1 1
H H71B 0.7928 0.0381 0.3363 0.070 Uiso calc R 1 1
C C72 0.7071(3) 0.0525(3) 0.4067(2) 0.0981(17) Uani d . 1 1
H H72A 0.6726 0.0949 0.4035 0.118 Uiso calc R 1 1
H H72B 0.6543 0.0116 0.3731 0.118 Uiso calc R 1 1
O O10 0.1914(2) 0.33982(13) 0.83641(16) 0.0757(8) Uani d . 1 1
C C73 0.2803(4) 0.3863(2) 0.8865(3) 0.0845(14) Uani d . 1 1
H H73A 0.3443 0.3629 0.8997 0.101 Uiso calc R 1 1
H H73B 0.2637 0.4028 0.9309 0.101 Uiso calc R 1 1
C C74 0.3018(4) 0.4461(2) 0.8512(3) 0.0827(14) Uani d . 1 1
H H74A 0.3319 0.4907 0.8872 0.099 Uiso calc R 1 1
H H74B 0.3538 0.4376 0.8252 0.099 Uiso calc R 1 1
C C75 0.1952(4) 0.4494(2) 0.8005(3) 0.0937(15) Uani d . 1 1
H H75A 0.1973 0.4458 0.7505 0.112 Uiso calc R 1 1
H H75B 0.1717 0.4942 0.8142 0.112 Uiso calc R 1 1
C C76 0.1205(4) 0.3869(3) 0.8069(3) 0.1009(17) Uani d . 1 1
H H76A 0.0800 0.4015 0.8396 0.121 Uiso calc R 1 1
H H76B 0.0677 0.3638 0.7590 0.121 Uiso calc R 1 1
O O11 1.00949(19) 0.17461(13) 1.04236(13) 0.0588(6) Uani d U 1 1
C C77 1.0793(3) 0.1885(2) 1.0009(2) 0.0803(11) Uani d U 1 1
H H77A 1.0367 0.1818 0.9489 0.096 Uiso calc R 1 1
H H77B 1.1334 0.1569 1.0072 0.096 Uiso calc R 1 1
C C78 1.1336(4) 0.2637(3) 1.0302(3) 0.1099(14) Uani d U 1 1
H H78A 1.2099 0.2706 1.0305 0.132 Uiso calc R 1 1
H H78B 1.0948 0.2953 1.0003 0.132 Uiso calc R 1 1
C C79 1.1301(4) 0.2790(3) 1.1034(3) 0.1019(14) Uani d U 1 1
H H79A 1.1086 0.3255 1.1125 0.122 Uiso calc R 1 1
H H79B 1.2025 0.2802 1.1390 0.122 Uiso calc R 1 1
C C80 1.0501(3) 0.2226(2) 1.1094(2) 0.0693(10) Uani d U 1 1
H H80A 1.0844 0.1980 1.1488 0.083 Uiso calc R 1 1
H H80B 0.9900 0.2424 1.1204 0.083 Uiso calc R 1 1
O O12 0.6789(2) 0.84528(12) 0.77710(14) 0.0644(7) Uani d U 1 1
C C81 0.7562(4) 0.9067(2) 0.7827(2) 0.0788(11) Uani d U 1 1
H H81A 0.7382 0.9246 0.7367 0.095 Uiso calc R 1 1
H H81B 0.8304 0.8957 0.7943 0.095 Uiso calc R 1 1
C C82 0.7495(5) 0.9608(2) 0.8426(3) 0.1090(14) Uani d U 1 1
H H82A 0.8230 0.9801 0.8780 0.131 Uiso calc R 1 1
H H82B 0.7182 1.0004 0.8228 0.131 Uiso calc R 1 1
C C83 0.6815(4) 0.9261(2) 0.8767(3) 0.1045(14) Uani d U 1 1
H H83A 0.6328 0.9570 0.8888 0.125 Uiso calc R 1 1
H H83B 0.7256 0.9123 0.9214 0.125 Uiso calc R 1 1
C C84 0.6183(4) 0.8629(2) 0.8214(2) 0.0909(12) Uani d U 1 1
H H84A 0.6032 0.8229 0.8452 0.109 Uiso calc R 1 1
H H84B 0.5480 0.8732 0.7923 0.109 Uiso calc R 1 1
O O13 1.47122(17) 0.68059(12) 0.99508(12) 0.0500(6) Uani d . 1 1
C C85 1.5337(3) 0.7123(2) 0.9555(2) 0.0665(11) Uani d . 1 1
H H85A 1.4879 0.7100 0.9047 0.080 Uiso calc R 1 1
H H85B 1.5957 0.6883 0.9557 0.080 Uiso calc R 1 1
C C86 1.5734(3) 0.7886(2) 0.9952(2) 0.0747(12) Uani d . 1 1
H H86A 1.6440 0.8085 0.9908 0.090 Uiso calc R 1 1
H H86B 1.5197 0.8187 0.9768 0.090 Uiso calc R 1 1
C C87 1.5849(4) 0.7822(2) 1.0716(2) 0.0742(12) Uani d . 1 1
H H87A 1.6567 0.7709 1.0966 0.089 Uiso calc R 1 1
H H87B 1.5764 0.8266 1.0989 0.089 Uiso calc R 1 1
C C88 1.4962(3) 0.72375(19) 1.06424(19) 0.0599(10) Uani d . 1 1
H H88A 1.5193 0.6958 1.1027 0.072 Uiso calc R 1 1
H H88B 1.4314 0.7426 1.0684 0.072 Uiso calc R 1 1
O O14 1.27113(19) 0.48568(12) 0.52043(12) 0.0547(6) Uani d . 1 1
C C89 1.2708(3) 0.4734(2) 0.44789(18) 0.0591(10) Uani d . 1 1
H H89A 1.1952 0.4595 0.4139 0.071 Uiso calc R 1 1
H H89B 1.3111 0.4350 0.4403 0.071 Uiso calc R 1 1
C C90 1.3241(4) 0.5402(2) 0.4360(2) 0.0853(14) Uani d . 1 1
H H90A 1.2694 0.5675 0.4122 0.102 Uiso calc R 1 1
H H90B 1.3700 0.5310 0.4055 0.102 Uiso calc R 1 1
C C91 1.3926(4) 0.5797(2) 0.5105(3) 0.0954(16) Uani d . 1 1
H H91A 1.4709 0.5864 0.5156 0.115 Uiso calc R 1 1
H H91B 1.3729 0.6267 0.5202 0.115 Uiso calc R 1 1
C C92 1.3684(3) 0.5342(2) 0.5609(2) 0.0726(12) Uani d . 1 1
H H92A 1.4287 0.5086 0.5790 0.087 Uiso calc R 1 1
H H92B 1.3585 0.5634 0.6028 0.087 Uiso calc R 1 1

loop_
_atom_site_aniso_label
_atom_site_aniso_U_11
_atom_site_aniso_U_22
_atom_site_aniso_U_33
_atom_site_aniso_U_12
_atom_site_aniso_U_13
_atom_site_aniso_U_23
Cu1 0.0343(2) 0.0314(2) 0.0344(2) 0.00597(15) 0.01445(16) 0.00980(15)
Cu2 0.02769(19) 0.0323(2) 0.0398(2) 0.00594(15) 0.01562(16) 0.00941(16)
B1 0.039(2) 0.0328(19) 0.0358(19) 0.0044(15) 0.0175(16) 0.0132(15)
B2 0.0254(17) 0.0313(18) 0.0384(19) 0.0075(14) 0.0155(15) 0.0092(15)
N1 0.0336(13) 0.0327(14) 0.0339(14) 0.0078(11) 0.0138(11) 0.0097(11)
N2 0.0335(13) 0.0393(14) 0.0330(13) 0.0091(11) 0.0157(11) 0.0146(11)
N3 0.0475(16) 0.0429(17) 0.0369(15) 0.0135(13) 0.0215(13) 0.0054(12)
N4 0.0342(14) 0.0310(13) 0.0321(13) 0.0073(11) 0.0141(11) 0.0086(10)
N5 0.0380(14) 0.0306(13) 0.0366(14) 0.0067(11) 0.0163(12) 0.0111(11)
N6 0.0377(15) 0.0309(14) 0.0391(15) 0.0086(12) 0.0158(12) 0.0027(11)
N7 0.0342(14) 0.0306(13) 0.0337(14) 0.0037(11) 0.0137(11) 0.0104(11)
N8 0.0347(14) 0.0296(13) 0.0346(14) 0.0035(11) 0.0155(11) 0.0092(11)
N9 0.0295(13) 0.0358(15) 0.0376(14) 0.0027(11) 0.0081(12) 0.0109(11)
N10 0.0257(12) 0.0311(13) 0.0378(14) 0.0043(10) 0.0160(11) 0.0070(11)
N11 0.0264(12) 0.0283(13) 0.0375(14) 0.0068(10) 0.0140(11) 0.0083(10)
N12 0.0242(13) 0.0343(14) 0.0504(16) 0.0095(11) 0.0170(12) 0.0041(13)
N13 0.0265(13) 0.0371(14) 0.0335(14) 0.0067(11) 0.0129(11) 0.0091(11)
N14 0.0252(12) 0.0301(13) 0.0365(14) 0.0042(10) 0.0139(11) 0.0046(11)
N15 0.0294(14) 0.0452(16) 0.0406(15) 0.0024(12) 0.0092(13) 0.0137(12)
N16 0.0273(13) 0.0306(13) 0.0362(14) 0.0053(10) 0.0134(11) 0.0057(11)
N17 0.0236(12) 0.0319(13) 0.0323(13) 0.0070(10) 0.0127(10) 0.0080(10)
N18 0.0372(15) 0.0335(15) 0.0428(15) 0.0085(12) 0.0189(12) 0.0051(12)
O1 0.0764(17) 0.0423(13) 0.0546(15) 0.0124(12) 0.0433(14) 0.0078(11)
O2 0.0458(14) 0.0351(13) 0.0846(18) 0.0100(11) 0.0297(13) -0.0021(12)
O3 0.0309(12) 0.0698(16) 0.0575(15) -0.0006(11) 0.0059(11) 0.0339(13)
O4 0.0755(18) 0.0399(14) 0.0652(16) -0.0047(13) 0.0304(14) 0.0151(12)
O5 0.0414(13) 0.0342(13) 0.0815(17) 0.0102(10) 0.0373(13) 0.0080(11)
O6 0.0331(13) 0.101(2) 0.0672(17) 0.0008(13) 0.0136(12) 0.0492(15)
O7 0.0565(15) 0.0387(13) 0.0730(17) 0.0069(11) 0.0421(13) 0.0057(12)
O8 0.086(2) 0.0591(17) 0.096(2) -0.0030(15) 0.0426(18) 0.0341(16)
C1 0.0311(16) 0.0416(18) 0.0315(16) 0.0127(13) 0.0126(13) 0.0094(13)
C2 0.0391(18) 0.054(2) 0.0341(17) 0.0127(15) 0.0202(14) 0.0116(15)
C3 0.0364(17) 0.051(2) 0.0363(17) 0.0114(15) 0.0187(14) 0.0163(15)
C4 0.0301(16) 0.0437(18) 0.0354(17) 0.0109(14) 0.0115(14) 0.0068(14)
C5 0.0456(19) 0.046(2) 0.0367(18) 0.0130(16) 0.0121(15) 0.0038(15)
C6 0.057(2) 0.046(2) 0.048(2) 0.0092(17) 0.0129(18) 0.0082(17)
C7 0.060(2) 0.047(2) 0.051(2) 0.0144(18) 0.0095(19) -0.0030(18)
C8 0.055(2) 0.061(2) 0.0387(19) 0.0179(18) 0.0155(17) -0.0035(17)
C9 0.046(2) 0.053(2) 0.0421(19) 0.0146(16) 0.0182(16) 0.0020(16)
C10 0.0319(16) 0.0465(19) 0.0346(17) 0.0148(14) 0.0073(14) 0.0028(14)
C11 0.066(2) 0.056(2) 0.056(2) 0.0053(18) 0.040(2) 0.0210(18)
C12 0.0362(17) 0.0343(16) 0.0283(15) 0.0095(13) 0.0116(13) 0.0058(12)
C13 0.0463(19) 0.0360(18) 0.0465(19) 0.0189(15) 0.0198(16) 0.0103(14)
C14 0.0470(19) 0.0308(16) 0.0407(18) 0.0122(14) 0.0181(15) 0.0108(13)
C15 0.0378(17) 0.0344(17) 0.0320(16) 0.0105(14) 0.0104(14) 0.0085(13)
C16 0.0417(19) 0.047(2) 0.047(2) 0.0077(16) 0.0178(16) 0.0021(16)
C17 0.045(2) 0.050(2) 0.053(2) -0.0001(17) 0.0082(17) 0.0031(17)
C18 0.0352(18) 0.058(2) 0.053(2) 0.0090(16) 0.0125(16) 0.0218(18)
C19 0.053(2) 0.063(3) 0.085(3) 0.013(2) 0.040(2) 0.003(2)
C20 0.056(2) 0.044(2) 0.079(3) 0.0047(17) 0.037(2) -0.0046(19)
C21 0.0327(16) 0.0360(17) 0.0353(16) 0.0115(13) 0.0110(13) 0.0106(13)
C22 0.066(2) 0.0330(19) 0.087(3) 0.0145(17) 0.033(2) 0.0231(18)
C23 0.0331(16) 0.0321(16) 0.0307(16) 0.0093(13) 0.0135(13) 0.0066(12)
C24 0.0327(16) 0.0364(17) 0.0314(16) 0.0048(13) 0.0093(13) 0.0029(13)
C25 0.0333(16) 0.0300(16) 0.0384(17) 0.0037(13) 0.0149(14) 0.0008(13)
C26 0.0369(17) 0.0371(17) 0.0293(16) 0.0069(14) 0.0111(14) 0.0068(13)
C27 0.0415(18) 0.0343(17) 0.0335(17) 0.0056(14) 0.0106(14) 0.0052(13)
C28 0.052(2) 0.0421(19) 0.0414(19) -0.0004(16) 0.0117(17) 0.0116(15)
C29 0.068(3) 0.071(3) 0.074(3) 0.004(2) 0.011(2) 0.046(2)
C30 0.057(3) 0.094(3) 0.095(3) 0.021(2) 0.003(2) 0.066(3)
C31 0.039(2) 0.065(2) 0.070(3) 0.0048(17) 0.0071(18) 0.036(2)
C32 0.0400(17) 0.0333(16) 0.0283(16) 0.0066(14) 0.0060(14) 0.0053(13)
C33 0.051(2) 0.0375(19) 0.056(2) -0.0076(16) 0.0157(18) 0.0091(16)
C34 0.0423(18) 0.0388(18) 0.0334(17) 0.0091(15) 0.0142(14) 0.0067(14)
C35 0.0239(14) 0.0328(16) 0.0338(16) 0.0064(12) 0.0120(12) 0.0020(12)
C36 0.0334(17) 0.0402(18) 0.0462(18) 0.0174(14) 0.0184(15) 0.0103(14)
C37 0.0344(16) 0.0334(17) 0.0424(18) 0.0131(13) 0.0175(14) 0.0114(14)
C38 0.0251(15) 0.0385(18) 0.0384(17) 0.0080(13) 0.0129(13) 0.0020(14)
C39 0.0316(17) 0.057(2) 0.0459(19) 0.0144(15) 0.0161(15) 0.0154(16)
C40 0.0415(19) 0.058(2) 0.057(2) 0.0083(17) 0.0246(17) 0.0237(18)
C41 0.0298(17) 0.068(2) 0.048(2) -0.0002(16) 0.0205(16) -0.0007(18)
C42 0.0247(16) 0.059(2) 0.0457(19) 0.0117(15) 0.0131(14) -0.0020(16)
C43 0.0283(16) 0.0475(19) 0.0420(18) 0.0103(14) 0.0143(14) 0.0019(15)
C44 0.0216(14) 0.0439(18) 0.0317(16) 0.0074(13) 0.0100(12) 0.0047(13)
C45 0.050(2) 0.044(2) 0.073(2) 0.0169(16) 0.0302(19) 0.0277(18)
C46 0.0285(15) 0.0433(18) 0.0335(16) 0.0087(13) 0.0142(13) 0.0053(13)
C47 0.0318(16) 0.0432(18) 0.0314(16) 0.0053(14) 0.0102(13) 0.0006(14)
C48 0.0288(15) 0.0310(16) 0.0386(17) 0.0054(13) 0.0157(14) -0.0022(13)
C49 0.0347(17) 0.0489(19) 0.0333(17) 0.0060(15) 0.0137(14) 0.0079(14)
C50 0.047(2) 0.053(2) 0.051(2) 0.0091(17) 0.0179(17) 0.0181(17)
C51 0.064(3) 0.056(2) 0.061(2) 0.0037(19) 0.025(2) 0.0232(19)
C52 0.070(3) 0.061(3) 0.068(3) -0.010(2) -0.002(2) 0.033(2)
C53 0.057(3) 0.077(3) 0.080(3) -0.004(2) -0.019(2) 0.043(2)
C54 0.044(2) 0.059(2) 0.062(2) -0.0079(18) -0.0021(18) 0.0254(19)
C55 0.0416(18) 0.0386(18) 0.0356(17) 0.0028(15) 0.0075(15) 0.0060(14)
C56 0.0437(19) 0.0365(18) 0.0462(19) 0.0004(15) 0.0133(16) 0.0007(15)
C57 0.0267(15) 0.0354(16) 0.0322(16) 0.0078(12) 0.0096(13) 0.0045(13)
C58 0.0352(17) 0.0431(18) 0.0338(16) 0.0143(14) 0.0179(14) 0.0077(14)
C59 0.0299(16) 0.0437(18) 0.0295(15) 0.0124(13) 0.0120(13) 0.0099(13)
C60 0.0317(16) 0.0385(18) 0.0358(17) 0.0053(13) 0.0120(14) 0.0007(13)
C61 0.054(2) 0.042(2) 0.048(2) 0.0118(16) 0.0185(17) 0.0118(16)
C62 0.068(3) 0.045(2) 0.053(2) 0.0080(19) 0.013(2) 0.0171(17)
C63 0.069(3) 0.037(2) 0.059(2) 0.0176(19) 0.004(2) 0.0050(18)
C64 0.064(2) 0.048(2) 0.067(3) 0.0254(19) 0.019(2) -0.0006(19)
C65 0.052(2) 0.047(2) 0.055(2) 0.0136(17) 0.0226(18) 0.0042(17)
C66 0.0382(17) 0.0368(18) 0.0356(17) 0.0106(14) 0.0097(14) 0.0039(14)
C67 0.058(2) 0.046(2) 0.0419(19) 0.0137(16) 0.0291(17) 0.0167(15)
C68 0.0451(19) 0.044(2) 0.052(2) 0.0092(16) 0.0236(17) 0.0152(16)
O9 0.0560(16) 0.0809(18) 0.0526(15) 0.0138(13) 0.0326(13) 0.0089(13)
C69 0.064(3) 0.139(5) 0.077(3) 0.026(3) 0.026(3) 0.047(3)
C70 0.052(2) 0.115(4) 0.057(3) 0.015(2) 0.024(2) 0.010(2)
C71 0.062(2) 0.060(2) 0.065(3) 0.0085(19) 0.036(2) 0.018(2)
C72 0.060(3) 0.180(5) 0.074(3) 0.027(3) 0.031(2) 0.063(3)
O10 0.089(2) 0.0416(15) 0.084(2) -0.0029(15) 0.0225(18) -0.0018(14)
C73 0.075(3) 0.065(3) 0.101(4) 0.013(2) 0.012(3) 0.014(3)
C74 0.086(3) 0.077(3) 0.086(3) -0.013(3) 0.047(3) 0.006(3)
C75 0.104(4) 0.068(3) 0.094(4) 0.009(3) 0.010(3) 0.026(3)
C76 0.055(3) 0.127(5) 0.101(4) 0.003(3) 0.005(3) 0.016(3)
O11 0.0478(13) 0.0681(15) 0.0564(14) -0.0019(11) 0.0186(11) 0.0071(12)
C77 0.071(2) 0.098(3) 0.076(2) 0.009(2) 0.0373(19) 0.006(2)
C78 0.104(3) 0.112(3) 0.107(3) -0.029(2) 0.049(2) 0.011(3)
C79 0.111(3) 0.091(3) 0.076(2) -0.027(2) 0.011(2) 0.013(2)
C80 0.070(2) 0.072(2) 0.059(2) 0.0055(18) 0.0168(18) 0.0044(17)
O12 0.0860(17) 0.0415(13) 0.0773(16) 0.0083(12) 0.0503(14) -0.0014(12)
C81 0.108(3) 0.048(2) 0.083(2) -0.0036(19) 0.046(2) -0.0001(18)
C82 0.156(3) 0.067(2) 0.093(3) -0.024(2) 0.059(2) -0.020(2)
C83 0.138(3) 0.077(3) 0.092(3) -0.007(2) 0.058(2) -0.025(2)
C84 0.109(3) 0.074(2) 0.090(3) -0.004(2) 0.060(2) -0.025(2)
O13 0.0426(13) 0.0536(14) 0.0469(14) -0.0068(11) 0.0141(11) 0.0029(11)
C85 0.061(2) 0.082(3) 0.060(2) 0.011(2) 0.029(2) 0.009(2)
C86 0.078(3) 0.063(3) 0.072(3) -0.014(2) 0.020(2) 0.011(2)
C87 0.099(3) 0.051(2) 0.060(3) -0.004(2) 0.012(2) 0.015(2)
C88 0.066(3) 0.060(2) 0.054(2) 0.019(2) 0.018(2) 0.0082(19)
O14 0.0544(15) 0.0556(15) 0.0548(15) -0.0017(12) 0.0299(13) -0.0036(12)
C89 0.057(2) 0.072(3) 0.043(2) 0.005(2) 0.0179(18) -0.0051(18)
C90 0.112(4) 0.068(3) 0.082(3) 0.005(3) 0.043(3) 0.019(3)
C91 0.086(3) 0.063(3) 0.137(5) -0.011(3) 0.052(3) 0.006(3)
C92 0.050(2) 0.093(3) 0.059(3) 0.003(2) 0.010(2) -0.013(2)

loop_
_atom_type_symbol
_atom_type_description
_atom_type_scat_dispersion_real
_atom_type_scat_dispersion_imag
_atom_type_scat_source
C C 0.0033 0.0016 'International Tables Vol C Tables 4.2.6.8 and 6.1.1.4'
H H 0.0000 0.0000 'International Tables Vol C Tables 4.2.6.8 and 6.1.1.4'
N N 0.0061 0.0033 'International Tables Vol C Tables 4.2.6.8 and 6.1.1.4'
O O 0.0106 0.0060 'International Tables Vol C Tables 4.2.6.8 and 6.1.1.4'
B B 0.0013 0.0007 'International Tables Vol C Tables 4.2.6.8 and 6.1.1.4'
Cu Cu 0.3201 1.2651 'International Tables Vol C Tables 4.2.6.8 and 6.1.1.4'

loop_
_geom_angle_atom_site_label_1
_geom_angle_atom_site_label_2
_geom_angle_atom_site_label_3
_geom_angle
_geom_angle_publ_flag
C34 Cu1 N4 126.82(12) ?
C34 Cu1 N7 124.53(11) ?
N4 Cu1 N7 90.05(9) ?
C34 Cu1 N1 124.14(11) ?
N4 Cu1 N1 91.36(9) ?
N7 Cu1 N1 88.90(9) ?
C68 Cu2 N13 127.77(13) ?
C68 Cu2 N10 124.04(12) ?
N13 Cu2 N10 89.94(9) ?
C68 Cu2 N16 124.63(12) ?
N13 Cu2 N16 87.90(9) ?
N10 Cu2 N16 91.29(9) ?
N2 B1 N5 109.7(2) ?
N2 B1 N8 108.0(2) ?
N5 B1 N8 109.8(2) ?
N2 B1 H1 109.8 ?
N5 B1 H1 109.8 ?
N8 B1 H1 109.8 ?
N11 B2 N17 108.9(2) ?
N11 B2 N14 109.0(2) ?
N17 B2 N14 109.4(2) ?
N11 B2 H2 109.8 ?
N17 B2 H2 109.8 ?
N14 B2 H2 109.8 ?
C1 N1 N2 106.3(2) ?
C1 N1 Cu1 138.6(2) ?
N2 N1 Cu1 114.93(16) ?
C3 N2 N1 110.1(2) ?
C3 N2 B1 130.1(2) ?
N1 N2 B1 119.7(2) ?
C4 N3 C10 127.7(3) ?
C4 N3 H3A 118(2) ?
C10 N3 H3A 114(2) ?
C12 N4 N5 106.1(2) ?
C12 N4 Cu1 138.38(19) ?
N5 N4 Cu1 115.42(17) ?
C14 N5 N4 110.2(2) ?
C14 N5 B1 130.2(2) ?
N4 N5 B1 119.6(2) ?
C15 N6 C21 127.1(2) ?
C15 N6 H6A 114(2) ?
C21 N6 H6A 119(2) ?
C23 N7 N8 106.4(2) ?
C23 N7 Cu1 137.44(19) ?
N8 N7 Cu1 115.38(17) ?
C25 N8 N7 110.1(2) ?
C25 N8 B1 130.5(2) ?
N7 N8 B1 119.3(2) ?
C26 N9 C32 127.3(2) ?
C26 N9 H9A 119(2) ?
C32 N9 H9A 113(2) ?
C35 N10 N11 105.3(2) ?
C35 N10 Cu2 138.35(19) ?
N11 N10 Cu2 116.30(16) ?
C37 N11 N10 111.1(2) ?
C37 N11 B2 130.0(2) ?
N10 N11 B2 118.9(2) ?
C38 N12 C44 127.2(3) ?
C38 N12 H12A 119(2) ?
C44 N12 H12A 114(2) ?
C46 N13 N14 106.5(2) ?
C46 N13 Cu2 137.5(2) ?
N14 N13 Cu2 115.92(17) ?
C48 N14 N13 110.4(2) ?
C48 N14 B2 130.2(2) ?
N13 N14 B2 119.4(2) ?
C49 N15 C55 127.6(3) ?
C49 N15 H15A 122(2) ?
C55 N15 H15A 110(2) ?
C57 N16 N17 106.2(2) ?
C57 N16 Cu2 138.52(19) ?
N17 N16 Cu2 115.28(16) ?
N16 N17 C59 110.2(2) ?
N16 N17 B2 119.8(2) ?
C59 N17 B2 129.8(2) ?
C60 N18 C66 127.5(3) ?
C60 N18 H18A 115(2) ?
C66 N18 H18A 117(2) ?
N1 C1 C2 110.1(3) ?
N1 C1 C4 118.2(2) ?
C2 C1 C4 131.5(3) ?
C3 C2 C1 105.9(3) ?
C3 C2 H2A 127.0 ?
C1 C2 H2A 127.0 ?
N2 C3 C2 107.5(3) ?
N2 C3 C11 122.6(3) ?
C2 C3 C11 129.9(3) ?
O1 C4 N3 123.3(3) ?
O1 C4 C1 121.9(3) ?
N3 C4 C1 114.8(3) ?
C6 C5 C10 119.2(3) ?
C6 C5 H5 120.4 ?
C10 C5 H5 120.4 ?
C7 C6 C5 121.4(3) ?
C7 C6 H6 119.3 ?
C5 C6 H6 119.3 ?
C8 C7 C6 119.1(3) ?
C8 C7 H7 120.5 ?
C6 C7 H7 120.5 ?
C7 C8 C9 120.4(3) ?
C7 C8 H8 119.8 ?
C9 C8 H8 119.8 ?
C8 C9 C10 120.6(3) ?
C8 C9 H9 119.7 ?
C10 C9 H9 119.7 ?
C9 C10 C5 119.3(3) ?
C9 C10 N3 116.7(3) ?
C5 C10 N3 124.0(3) ?
C3 C11 H11A 109.5 ?
C3 C11 H11B 109.5 ?
H11A C11 H11B 109.5 ?
C3 C11 H11C 109.5 ?
H11A C11 H11C 109.5 ?
H11B C11 H11C 109.5 ?
N4 C12 C13 110.6(3) ?
N4 C12 C15 119.5(2) ?
C13 C12 C15 129.7(3) ?
C14 C13 C12 105.4(3) ?
C14 C13 H13 127.3 ?
C12 C13 H13 127.3 ?
N5 C14 C13 107.6(3) ?
N5 C14 C22 122.7(3) ?
C13 C14 C22 129.6(3) ?
O2 C15 N6 123.9(3) ?
O2 C15 C12 121.2(3) ?
N6 C15 C12 114.9(3) ?
C21 C16 C17 120.2(3) ?
C21 C16 H16 119.9 ?
C17 C16 H16 119.9 ?
C18 C17 C16 121.4(3) ?
C18 C17 H17 119.3 ?
C16 C17 H17 119.3 ?
C19 C18 C17 118.4(3) ?
C19 C18 H18 120.8 ?
C17 C18 H18 120.8 ?
C18 C19 C20 121.0(3) ?
C18 C19 H19 119.5 ?
C20 C19 H19 119.5 ?
C19 C20 C21 120.7(3) ?
C19 C20 H20 119.7 ?
C21 C20 H20 119.7 ?
C16 C21 C20 118.3(3) ?
C16 C21 N6 124.0(3) ?
C20 C21 N6 117.6(3) ?
C14 C22 H22A 109.5 ?
C14 C22 H22B 109.5 ?
H22A C22 H22B 109.5 ?
C14 C22 H22C 109.5 ?
H22A C22 H22C 109.5 ?
H22B C22 H22C 109.5 ?
N7 C23 C24 110.5(2) ?
N7 C23 C26 118.2(2) ?
C24 C23 C26 131.2(3) ?
C25 C24 C23 105.1(3) ?
C25 C24 H24 127.5 ?
C23 C24 H24 127.5 ?
N8 C25 C24 107.9(2) ?
N8 C25 C33 122.8(3) ?
C24 C25 C33 129.2(3) ?
O3 C26 N9 124.3(3) ?
O3 C26 C23 120.9(3) ?
N9 C26 C23 114.8(3) ?
C28 C27 C32 119.9(3) ?
C28 C27 H27 120.0 ?
C32 C27 H27 120.0 ?
C29 C28 C27 121.0(3) ?
C29 C28 H28 119.5 ?
C27 C28 H28 119.5 ?
C28 C29 C30 119.4(3) ?
C28 C29 H29 120.3 ?
C30 C29 H29 120.3 ?
C29 C30 C31 120.0(4) ?
C29 C30 H30 120.0 ?
C31 C30 H30 120.0 ?
C32 C31 C30 120.5(3) ?
C32 C31 H31 119.8 ?
C30 C31 H31 119.8 ?
C31 C32 C27 119.2(3) ?
C31 C32 N9 117.6(3) ?
C27 C32 N9 123.2(3) ?
C25 C33 H33A 109.5 ?
C25 C33 H33B 109.5 ?
H33A C33 H33B 109.5 ?
C25 C33 H33C 109.5 ?
H33A C33 H33C 109.5 ?
H33B C33 H33C 109.5 ?
O4 C34 Cu1 177.8(3) y
N10 C35 C36 110.8(2) ?
N10 C35 C38 119.4(2) ?
C36 C35 C38 129.8(3) ?
C37 C36 C35 105.7(3) ?
C37 C36 H36 127.1 ?
C35 C36 H36 127.1 ?
N11 C37 C36 107.1(2) ?
N11 C37 C45 123.5(3) ?
C36 C37 C45 129.4(3) ?
O5 C38 N12 124.5(3) ?
O5 C38 C35 123.2(2) ?
N12 C38 C35 112.3(3) ?
C44 C39 C40 119.0(3) ?
C44 C39 H39 120.5 ?
C40 C39 H39 120.5 ?
C41 C40 C39 121.5(3) ?
C41 C40 H40 119.2 ?
C39 C40 H40 119.2 ?
C42 C41 C40 119.1(3) ?
C42 C41 H41 120.5 ?
C40 C41 H41 120.5 ?
C41 C42 C43 120.7(3) ?
C41 C42 H42 119.7 ?
C43 C42 H42 119.7 ?
C42 C43 C44 120.1(3) ?
C42 C43 H43 119.9 ?
C44 C43 H43 119.9 ?
C39 C44 C43 119.5(3) ?
C39 C44 N12 123.7(3) ?
C43 C44 N12 116.8(3) ?
C37 C45 H45A 109.5 ?
C37 C45 H45B 109.5 ?
H45A C45 H45B 109.5 ?
C37 C45 H45C 109.5 ?
H45A C45 H45C 109.5 ?
H45B C45 H45C 109.5 ?
N13 C46 C47 110.1(3) ?
N13 C46 C49 117.9(3) ?
C47 C46 C49 131.9(3) ?
C48 C47 C46 105.8(3) ?
C48 C47 H47 127.1 ?
C46 C47 H47 127.1 ?
N14 C48 C47 107.2(2) ?
N14 C48 C56 123.4(3) ?
C47 C48 C56 129.5(3) ?
O6 C49 N15 124.1(3) ?
O6 C49 C46 120.9(3) ?
N15 C49 C46 114.9(3) ?
C51 C50 C55 120.0(3) ?
C51 C50 H50 120.0 ?
C55 C50 H50 120.0 ?
C52 C51 C50 121.2(4) ?
C52 C51 H51 119.4 ?
C50 C51 H51 119.4 ?
C51 C52 C53 119.6(4) ?
C51 C52 H52 120.2 ?
C53 C52 H52 120.2 ?
C52 C53 C54 119.7(4) ?
C52 C53 H53 120.2 ?
C54 C53 H53 120.2 ?
C55 C54 C53 120.9(3) ?
C55 C54 H54 119.6 ?
C53 C54 H54 119.6 ?
C54 C55 C50 118.5(3) ?
C54 C55 N15 117.7(3) ?
C50 C55 N15 123.8(3) ?
C48 C56 H56A 109.5 ?
C48 C56 H56B 109.5 ?
H56A C56 H56B 109.5 ?
C48 C56 H56C 109.5 ?
H56A C56 H56C 109.5 ?
H56B C56 H56C 109.5 ?
N16 C57 C58 110.3(3) ?
N16 C57 C60 118.8(2) ?
C58 C57 C60 130.9(3) ?
C59 C58 C57 106.2(2) ?
C59 C58 H58 126.9 ?
C57 C58 H58 126.9 ?
N17 C59 C58 107.2(2) ?
N17 C59 C67 123.1(3) ?
C58 C59 C67 129.7(3) ?
O7 C60 N18 124.1(3) ?
O7 C60 C57 121.7(3) ?
N18 C60 C57 114.3(3) ?
C66 C61 C62 119.2(3) ?
C66 C61 H61 120.4 ?
C62 C61 H61 120.4 ?
C63 C62 C61 121.4(3) ?
C63 C62 H62 119.3 ?
C61 C62 H62 119.3 ?
C62 C63 C64 119.0(3) ?
C62 C63 H63 120.5 ?
C64 C63 H63 120.5 ?
C63 C64 C65 120.6(3) ?
C63 C64 H64 119.7 ?
C65 C64 H64 119.7 ?
C64 C65 C66 120.7(3) ?
C64 C65 H65 119.7 ?
C66 C65 H65 119.7 ?
C61 C66 C65 119.2(3) ?
C61 C66 N18 123.6(3) ?
C65 C66 N18 117.2(3) ?
C59 C67 H67A 109.5 ?
C59 C67 H67B 109.5 ?
H67A C67 H67B 109.5 ?
C59 C67 H67C 109.5 ?
H67A C67 H67C 109.5 ?
H67B C67 H67C 109.5 ?
O8 C68 Cu2 178.8(3) y
C72 O9 C69 108.6(3) ?
O9 C69 C70 108.4(3) ?
O9 C69 H69A 110.0 ?
C70 C69 H69A 110.0 ?
O9 C69 H69B 110.0 ?
C70 C69 H69B 110.0 ?
H69A C69 H69B 108.4 ?
C69 C70 C71 106.4(3) ?
C69 C70 H70A 110.5 ?
C71 C70 H70A 110.5 ?
C69 C70 H70B 110.5 ?
C71 C70 H70B 110.5 ?
H70A C70 H70B 108.6 ?
C72 C71 C70 103.7(3) ?
C72 C71 H71A 111.0 ?
C70 C71 H71A 111.0 ?
C72 C71 H71B 111.0 ?
C70 C71 H71B 111.0 ?
H71A C71 H71B 109.0 ?
O9 C72 C71 109.5(3) ?
O9 C72 H72A 109.8 ?
C71 C72 H72A 109.8 ?
O9 C72 H72B 109.8 ?
C71 C72 H72B 109.8 ?
H72A C72 H72B 108.2 ?
C73 O10 C76 102.5(3) ?
O10 C73 C74 106.0(4) ?
O10 C73 H73A 110.5 ?
C74 C73 H73A 110.5 ?
O10 C73 H73B 110.5 ?
C74 C73 H73B 110.5 ?
H73A C73 H73B 108.7 ?
C75 C74 C73 104.6(4) ?
C75 C74 H74A 110.8 ?
C73 C74 H74A 110.8 ?
C75 C74 H74B 110.8 ?
C73 C74 H74B 110.8 ?
H74A C74 H74B 108.9 ?
C74 C75 C76 104.1(4) ?
C74 C75 H75A 110.9 ?
C76 C75 H75A 110.9 ?
C74 C75 H75B 110.9 ?
C76 C75 H75B 110.9 ?
H75A C75 H75B 109.0 ?
O10 C76 C75 104.8(3) ?
O10 C76 H76A 110.8 ?
C75 C76 H76A 110.8 ?
O10 C76 H76B 110.8 ?
C75 C76 H76B 110.8 ?
H76A C76 H76B 108.9 ?
C80 O11 C77 109.1(3) ?
O11 C77 C78 104.5(3) ?
O11 C77 H77A 110.9 ?
C78 C77 H77A 110.9 ?
O11 C77 H77B 110.9 ?
C78 C77 H77B 110.9 ?
H77A C77 H77B 108.9 ?
C79 C78 C77 106.1(4) ?
C79 C78 H78A 110.5 ?
C77 C78 H78A 110.5 ?
C79 C78 H78B 110.5 ?
C77 C78 H78B 110.5 ?
H78A C78 H78B 108.7 ?
C78 C79 C80 106.7(4) ?
C78 C79 H79A 110.4 ?
C80 C79 H79A 110.4 ?
C78 C79 H79B 110.4 ?
C80 C79 H79B 110.4 ?
H79A C79 H79B 108.6 ?
O11 C80 C79 107.7(3) ?
O11 C80 H80A 110.2 ?
C79 C80 H80A 110.2 ?
O11 C80 H80B 110.2 ?
C79 C80 H80B 110.2 ?
H80A C80 H80B 108.5 ?
C84 O12 C81 108.1(3) ?
O12 C81 C82 106.0(3) ?
O12 C81 H81A 110.5 ?
C82 C81 H81A 110.5 ?
O12 C81 H81B 110.5 ?
C82 C81 H81B 110.5 ?
H81A C81 H81B 108.7 ?
C83 C82 C81 107.4(4) ?
C83 C82 H82A 110.2 ?
C81 C82 H82A 110.2 ?
C83 C82 H82B 110.2 ?
C81 C82 H82B 110.2 ?
H82A C82 H82B 108.5 ?
C82 C83 C84 103.6(4) ?
C82 C83 H83A 111.1 ?
C84 C83 H83A 111.1 ?
C82 C83 H83B 111.0 ?
C84 C83 H83B 111.1 ?
H83A C83 H83B 109.0 ?
O12 C84 C83 108.5(4) ?
O12 C84 H84A 110.0 ?
C83 C84 H84A 110.0 ?
O12 C84 H84B 110.0 ?
C83 C84 H84B 110.0 ?
H84A C84 H84B 108.4 ?
C88 O13 C85 109.9(3) ?
O13 C85 C86 104.4(3) ?
O13 C85 H85A 110.9 ?
C86 C85 H85A 110.9 ?
O13 C85 H85B 110.9 ?
C86 C85 H85B 110.9 ?
H85A C85 H85B 108.9 ?
C87 C86 C85 102.5(3) ?
C87 C86 H86A 111.3 ?
C85 C86 H86A 111.3 ?
C87 C86 H86B 111.3 ?
C85 C86 H86B 111.3 ?
H86A C86 H86B 109.2 ?
C88 C87 C86 103.8(3) ?
C88 C87 H87A 111.0 ?
C86 C87 H87A 111.0 ?
C88 C87 H87B 111.0 ?
C86 C87 H87B 111.0 ?
H87A C87 H87B 109.0 ?
O13 C88 C87 107.3(3) ?
O13 C88 H88A 110.3 ?
C87 C88 H88A 110.3 ?
O13 C88 H88B 110.3 ?
C87 C88 H88B 110.3 ?
H88A C88 H88B 108.5 ?
C92 O14 C89 106.4(3) ?
O14 C89 C90 106.7(3) ?
O14 C89 H89A 110.4 ?
C90 C89 H89A 110.4 ?
O14 C89 H89B 110.4 ?
C90 C89 H89B 110.4 ?
H89A C89 H89B 108.6 ?
C89 C90 C91 104.8(3) ?
C89 C90 H90A 110.8 ?
C91 C90 H90A 110.8 ?
C89 C90 H90B 110.8 ?
C91 C90 H90B 110.8 ?
H90A C90 H90B 108.9 ?
C92 C91 C90 105.1(3) ?
C92 C91 H91A 110.7 ?
C90 C91 H91A 110.7 ?
C92 C91 H91B 110.7 ?
C90 C91 H91B 110.7 ?
H91A C91 H91B 108.8 ?
O14 C92 C91 106.2(3) ?
O14 C92 H92A 110.5 ?
C91 C92 H92A 110.5 ?
O14 C92 H92B 110.5 ?
C91 C92 H92B 110.5 ?
H92A C92 H92B 108.7 ?

loop_
_geom_bond_atom_site_label_1
_geom_bond_atom_site_label_2
_geom_bond_distance
_geom_bond_publ_flag
Cu1 C34 1.793(3) y
Cu1 N1 2.078(2) y
Cu1 N4 2.062(2) y
Cu1 N7 2.069(2) y
Cu2 C68 1.798(3) y
Cu2 N10 2.068(2) y
Cu2 N13 2.063(2) y
Cu2 N16 2.075(2) y
B1 N2 1.544(4) ?
B1 N5 1.548(4) ?
B1 N8 1.556(4) ?
B1 H1 1.0000 ?
B2 N11 1.548(4) ?
B2 N17 1.551(4) ?
B2 N14 1.552(4) ?
B2 H2 1.0000 ?
N1 C1 1.340(3) ?
N1 N2 1.364(3) ?
N2 C3 1.363(3) ?
N3 C4 1.363(4) ?
N3 C10 1.420(4) ?
N3 H3A 0.817(18) ?
N4 C12 1.339(3) ?
N4 N5 1.364(3) ?
N5 C14 1.355(3) ?
N6 C15 1.358(4) ?
N6 C21 1.419(4) ?
N6 H6A 0.812(18) ?
N7 C23 1.338(3) ?
N7 N8 1.364(3) ?
N8 C25 1.359(3) ?
N9 C26 1.352(4) ?
N9 C32 1.421(4) ?
N9 H9A 0.816(18) ?
N10 C35 1.344(3) ?
N10 N11 1.364(3) ?
N11 C37 1.356(3) ?
N12 C38 1.358(3) ?
N12 C44 1.414(3) ?
N12 H12A 0.814(17) ?
N13 C46 1.341(3) ?
N13 N14 1.364(3) ?
N14 C48 1.362(3) ?
N15 C49 1.355(4) ?
N15 C55 1.413(4) ?
N15 H15A 0.827(18) ?
N16 C57 1.342(3) ?
N16 N17 1.362(3) ?
N17 C59 1.364(3) ?
N18 C60 1.360(4) ?
N18 C66 1.418(4) ?
N18 H18A 0.813(17) ?
O1 C4 1.217(3) ?
O2 C15 1.220(3) ?
O3 C26 1.221(3) ?
O4 C34 1.134(3) y
O5 C38 1.217(3) ?
O6 C49 1.219(3) ?
O7 C60 1.222(3) ?
O8 C68 1.128(4) y
C1 C2 1.398(4) ?
C1 C4 1.490(4) ?
C2 C3 1.369(4) ?
C2 H2A 0.9500 ?
C3 C11 1.498(4) ?
C5 C6 1.389(4) ?
C5 C10 1.391(4) ?
C5 H5 0.9500 ?
C6 C7 1.382(5) ?
C6 H6 0.9500 ?
C7 C8 1.379(5) ?
C7 H7 0.9500 ?
C8 C9 1.380(4) ?
C8 H8 0.9500 ?
C9 C10 1.390(4) ?
C9 H9 0.9500 ?
C11 H11A 0.9800 ?
C11 H11B 0.9800 ?
C11 H11C 0.9800 ?
C12 C13 1.389(4) ?
C12 C15 1.496(4) ?
C13 C14 1.382(4) ?
C13 H13 0.9500 ?
C14 C22 1.505(4) ?
C16 C21 1.366(4) ?
C16 C17 1.391(4) ?
C16 H16 0.9500 ?
C17 C18 1.370(5) ?
C17 H17 0.9500 ?
C18 C19 1.365(5) ?
C18 H18 0.9500 ?
C19 C20 1.378(5) ?
C19 H19 0.9500 ?
C20 C21 1.392(4) ?
C20 H20 0.9500 ?
C22 H22A 0.9800 ?
C22 H22B 0.9800 ?
C22 H22C 0.9800 ?
C23 C24 1.403(4) ?
C23 C26 1.494(4) ?
C24 C25 1.380(4) ?
C24 H24 0.9500 ?
C25 C33 1.498(4) ?
C27 C28 1.385(4) ?
C27 C32 1.388(4) ?
C27 H27 0.9500 ?
C28 C29 1.365(5) ?
C28 H28 0.9500 ?
C29 C30 1.387(5) ?
C29 H29 0.9500 ?
C30 C31 1.389(5) ?
C30 H30 0.9500 ?
C31 C32 1.376(4) ?
C31 H31 0.9500 ?
C33 H33A 0.9800 ?
C33 H33B 0.9800 ?
C33 H33C 0.9800 ?
C35 C36 1.391(4) ?
C35 C38 1.493(4) ?
C36 C37 1.378(4) ?
C36 H36 0.9500 ?
C37 C45 1.497(4) ?
C39 C44 1.381(4) ?
C39 C40 1.393(4) ?
C39 H39 0.9500 ?
C40 C41 1.376(4) ?
C40 H40 0.9500 ?
C41 C42 1.370(4) ?
C41 H41 0.9500 ?
C42 C43 1.383(4) ?
C42 H42 0.9500 ?
C43 C44 1.395(4) ?
C43 H43 0.9500 ?
C45 H45A 0.9800 ?
C45 H45B 0.9800 ?
C45 H45C 0.9800 ?
C46 C47 1.398(4) ?
C46 C49 1.491(4) ?
C47 C48 1.384(4) ?
C47 H47 0.9500 ?
C48 C56 1.493(4) ?
C50 C51 1.385(4) ?
C50 C55 1.391(4) ?
C50 H50 0.9500 ?
C51 C52 1.365(5) ?
C51 H51 0.9500 ?
C52 C53 1.381(5) ?
C52 H52 0.9500 ?
C53 C54 1.393(5) ?
C53 H53 0.9500 ?
C54 C55 1.386(4) ?
C54 H54 0.9500 ?
C56 H56A 0.9800 ?
C56 H56B 0.9800 ?
C56 H56C 0.9800 ?
C57 C58 1.389(4) ?
C57 C60 1.497(4) ?
C58 C59 1.373(4) ?
C58 H58 0.9500 ?
C59 C67 1.493(4) ?
C61 C66 1.387(4) ?
C61 C62 1.397(4) ?
C61 H61 0.9500 ?
C62 C63 1.374(5) ?
C62 H62 0.9500 ?
C63 C64 1.377(5) ?
C63 H63 0.9500 ?
C64 C65 1.381(4) ?
C64 H64 0.9500 ?
C65 C66 1.389(4) ?
C65 H65 0.9500 ?
C67 H67A 0.9800 ?
C67 H67B 0.9800 ?
C67 H67C 0.9800 ?
O9 C72 1.394(4) ?
O9 C69 1.427(4) ?
C69 C70 1.449(5) ?
C69 H69A 0.9900 ?
C69 H69B 0.9900 ?
C70 C71 1.487(5) ?
C70 H70A 0.9900 ?
C70 H70B 0.9900 ?
C71 C72 1.477(5) ?
C71 H71A 0.9900 ?
C71 H71B 0.9900 ?
C72 H72A 0.9900 ?
C72 H72B 0.9900 ?
O10 C73 1.389(5) ?
O10 C76 1.441(5) ?
C73 C74 1.472(5) ?
C73 H73A 0.9900 ?
C73 H73B 0.9900 ?
C74 C75 1.467(6) ?
C74 H74A 0.9900 ?
C74 H74B 0.9900 ?
C75 C76 1.501(6) ?
C75 H75A 0.9900 ?
C75 H75B 0.9900 ?
C76 H76A 0.9900 ?
C76 H76B 0.9900 ?
O11 C80 1.417(4) ?
O11 C77 1.427(4) ?
C77 C78 1.488(6) ?
C77 H77A 0.9900 ?
C77 H77B 0.9900 ?
C78 C79 1.454(6) ?
C78 H78A 0.9900 ?
C78 H78B 0.9900 ?
C79 C80 1.458(5) ?
C79 H79A 0.9900 ?
C79 H79B 0.9900 ?
C80 H80A 0.9900 ?
C80 H80B 0.9900 ?
O12 C84 1.390(4) ?
O12 C81 1.429(4) ?
C81 C82 1.504(6) ?
C81 H81A 0.9900 ?
C81 H81B 0.9900 ?
C82 C83 1.428(6) ?
C82 H82A 0.9900 ?
C82 H82B 0.9900 ?
C83 C84 1.483(6) ?
C83 H83A 0.9900 ?
C83 H83B 0.9900 ?
C84 H84A 0.9900 ?
C84 H84B 0.9900 ?
O13 C88 1.421(4) ?
O13 C85 1.434(4) ?
C85 C86 1.519(5) ?
C85 H85A 0.9900 ?
C85 H85B 0.9900 ?
C86 C87 1.495(5) ?
C86 H86A 0.9900 ?
C86 H86B 0.9900 ?
C87 C88 1.472(5) ?
C87 H87A 0.9900 ?
C87 H87B 0.9900 ?
C88 H88A 0.9900 ?
C88 H88B 0.9900 ?
O14 C92 1.417(4) ?
O14 C89 1.420(4) ?
C89 C90 1.474(5) ?
C89 H89A 0.9900 ?
C89 H89B 0.9900 ?
C90 C91 1.505(6) ?
C90 H90A 0.9900 ?
C90 H90B 0.9900 ?
C91 C92 1.497(6) ?
C91 H91A 0.9900 ?
C91 H91B 0.9900 ?
C92 H92A 0.9900 ?
C92 H92B 0.9900 ?

loop_
_geom_hbond_atom_site_label_D
_geom_hbond_atom_site_label_H
_geom_hbond_atom_site_label_A
_geom_hbond_distance_DH
_geom_hbond_distance_HA
_geom_hbond_distance_DA
_geom_hbond_angle_DHA
N3 H3A O9 0.817(18) 2.213(19) 3.011(3) 165(3)
N6 H6A O10 0.812(18) 2.27(2) 3.043(3) 159(3)
N9 H9A O11 0.816(18) 2.186(19) 2.986(3) 167(3)
N12 H12A O12 0.814(17) 2.22(2) 3.001(3) 162(3)
N15 H15A O13 0.827(18) 2.140(19) 2.947(3) 165(3)
N18 H18A O14 0.813(17) 2.194(19) 2.987(3) 165(3)

loop_
_geom_torsion_atom_site_label_1
_geom_torsion_atom_site_label_2
_geom_torsion_atom_site_label_3
_geom_torsion_atom_site_label_4
_geom_torsion
C34 Cu1 N1 C1 3.7(3)
N4 Cu1 N1 C1 -134.1(3)
N7 Cu1 N1 C1 135.9(3)
C34 Cu1 N1 N2 178.08(18)
N4 Cu1 N1 N2 40.31(18)
N7 Cu1 N1 N2 -49.71(18)
C1 N1 N2 C3 -0.2(3)
Cu1 N1 N2 C3 -176.33(18)
C1 N1 N2 B1 -177.5(2)
Cu1 N1 N2 B1 6.4(3)
N5 B1 N2 C3 120.0(3)
N8 B1 N2 C3 -120.4(3)
N5 B1 N2 N1 -63.4(3)
N8 B1 N2 N1 56.3(3)
C34 Cu1 N4 C12 1.9(3)
N7 Cu1 N4 C12 -133.2(3)
N1 Cu1 N4 C12 137.9(3)
C34 Cu1 N4 N5 178.81(18)
N7 Cu1 N4 N5 43.69(18)
N1 Cu1 N4 N5 -45.22(18)
C12 N4 N5 C14 -0.9(3)
Cu1 N4 N5 C14 -178.78(18)
C12 N4 N5 B1 -179.3(2)
Cu1 N4 N5 B1 2.9(3)
N2 B1 N5 C14 -120.4(3)
N8 B1 N5 C14 121.0(3)
N2 B1 N5 N4 57.5(3)
N8 B1 N5 N4 -61.0(3)
C34 Cu1 N7 C23 7.0(3)
N4 Cu1 N7 C23 143.7(3)
N1 Cu1 N7 C23 -124.9(3)
C34 Cu1 N7 N8 175.19(18)
N4 Cu1 N7 N8 -48.09(18)
N1 Cu1 N7 N8 43.27(18)
C23 N7 N8 C25 0.2(3)
Cu1 N7 N8 C25 -171.56(17)
C23 N7 N8 B1 177.0(2)
Cu1 N7 N8 B1 5.3(3)
N2 B1 N8 C25 112.1(3)
N5 B1 N8 C25 -128.3(3)
N2 B1 N8 N7 -64.0(3)
N5 B1 N8 N7 55.6(3)
C68 Cu2 N10 C35 4.4(3)
N13 Cu2 N10 C35 -133.2(3)
N16 Cu2 N10 C35 138.9(3)
C68 Cu2 N10 N11 -177.40(19)
N13 Cu2 N10 N11 45.01(18)
N16 Cu2 N10 N11 -42.88(18)
C35 N10 N11 C37 -0.2(3)
Cu2 N10 N11 C37 -178.97(18)
C35 N10 N11 B2 178.0(2)
Cu2 N10 N11 B2 -0.7(3)
N17 B2 N11 C37 -122.0(3)
N14 B2 N11 C37 118.7(3)
N17 B2 N11 N10 60.1(3)
N14 B2 N11 N10 -59.1(3)
C68 Cu2 N13 C46 3.7(3)
N10 Cu2 N13 C46 138.7(3)
N16 Cu2 N13 C46 -130.0(3)
C68 Cu2 N13 N14 -178.18(18)
N10 Cu2 N13 N14 -43.17(18)
N16 Cu2 N13 N14 48.12(18)
C46 N13 N14 C48 -1.5(3)
Cu2 N13 N14 C48 179.84(16)
C46 N13 N14 B2 176.4(2)
Cu2 N13 N14 B2 -2.3(3)
N11 B2 N14 C48 -121.3(3)
N17 B2 N14 C48 119.7(3)
N11 B2 N14 N13 61.3(3)
N17 B2 N14 N13 -57.6(3)
C68 Cu2 N16 C57 -3.9(3)
N13 Cu2 N16 C57 132.1(3)
N10 Cu2 N16 C57 -138.0(3)
C68 Cu2 N16 N17 173.81(18)
N13 Cu2 N16 N17 -50.17(18)
N10 Cu2 N16 N17 39.71(18)
C57 N16 N17 C59 0.7(3)
Cu2 N16 N17 C59 -177.73(17)
C57 N16 N17 B2 -175.4(2)
Cu2 N16 N17 B2 6.2(3)
N11 B2 N17 N16 -64.0(3)
N14 B2 N17 N16 55.1(3)
N11 B2 N17 C59 120.9(3)
N14 B2 N17 C59 -120.1(3)
N2 N1 C1 C2 -0.3(3)
Cu1 N1 C1 C2 174.4(2)
N2 N1 C1 C4 176.4(2)
Cu1 N1 C1 C4 -8.9(4)
N1 C1 C2 C3 0.6(3)
C4 C1 C2 C3 -175.4(3)
N1 N2 C3 C2 0.6(3)
B1 N2 C3 C2 177.5(3)
N1 N2 C3 C11 -179.3(3)
B1 N2 C3 C11 -2.4(5)
C1 C2 C3 N2 -0.7(3)
C1 C2 C3 C11 179.2(3)
C10 N3 C4 O1 1.1(5)
C10 N3 C4 C1 -179.7(3)
N1 C1 C4 O1 -5.2(4)
C2 C1 C4 O1 170.5(3)
N1 C1 C4 N3 175.6(3)
C2 C1 C4 N3 -8.6(5)
C10 C5 C6 C7 -0.1(5)
C5 C6 C7 C8 0.0(5)
C6 C7 C8 C9 0.3(5)
C7 C8 C9 C10 -0.4(5)
C8 C9 C10 C5 0.2(5)
C8 C9 C10 N3 -179.4(3)
C6 C5 C10 C9 0.0(4)
C6 C5 C10 N3 179.7(3)
C4 N3 C10 C9 179.5(3)
C4 N3 C10 C5 -0.2(5)
N5 N4 C12 C13 0.7(3)
Cu1 N4 C12 C13 177.7(2)
N5 N4 C12 C15 176.7(2)
Cu1 N4 C12 C15 -6.2(4)
N4 C12 C13 C14 -0.2(3)
C15 C12 C13 C14 -175.7(3)
N4 N5 C14 C13 0.8(3)
B1 N5 C14 C13 179.0(3)
N4 N5 C14 C22 -177.2(3)
B1 N5 C14 C22 0.9(5)
C12 C13 C14 N5 -0.4(3)
C12 C13 C14 C22 177.4(3)
C21 N6 C15 O2 -5.1(5)
C21 N6 C15 C12 175.4(3)
N4 C12 C15 O2 -29.9(4)
C13 C12 C15 O2 145.3(3)
N4 C12 C15 N6 149.5(3)
C13 C12 C15 N6 -35.3(4)
C21 C16 C17 C18 -0.3(5)
C16 C17 C18 C19 0.8(5)
C17 C18 C19 C20 -0.9(6)
C18 C19 C20 C21 0.6(6)
C17 C16 C21 C20 0.0(5)
C17 C16 C21 N6 -178.4(3)
C19 C20 C21 C16 -0.1(5)
C19 C20 C21 N6 178.4(3)
C15 N6 C21 C16 -16.3(5)
C15 N6 C21 C20 165.2(3)
N8 N7 C23 C24 -0.1(3)
Cu1 N7 C23 C24 168.8(2)
N8 N7 C23 C26 177.1(2)
Cu1 N7 C23 C26 -14.0(4)
N7 C23 C24 C25 0.0(3)
C26 C23 C24 C25 -176.8(3)
N7 N8 C25 C24 -0.1(3)
B1 N8 C25 C24 -176.5(3)
N7 N8 C25 C33 177.3(3)
B1 N8 C25 C33 0.9(5)
C23 C24 C25 N8 0.1(3)
C23 C24 C25 C33 -177.1(3)
C32 N9 C26 O3 -2.0(5)
C32 N9 C26 C23 177.6(3)
N7 C23 C26 O3 -24.3(4)
C24 C23 C26 O3 152.3(3)
N7 C23 C26 N9 156.0(3)
C24 C23 C26 N9 -27.4(4)
C32 C27 C28 C29 0.4(5)
C27 C28 C29 C30 -1.1(6)
C28 C29 C30 C31 0.5(7)
C29 C30 C31 C32 0.6(7)
C30 C31 C32 C27 -1.3(5)
C30 C31 C32 N9 178.2(4)
C28 C27 C32 C31 0.7(5)
C28 C27 C32 N9 -178.7(3)
C26 N9 C32 C31 172.3(3)
C26 N9 C32 C27 -8.2(5)
N11 N10 C35 C36 0.2(3)
Cu2 N10 C35 C36 178.5(2)
N11 N10 C35 C38 -177.9(2)
Cu2 N10 C35 C38 0.4(4)
N10 C35 C36 C37 -0.1(3)
C38 C35 C36 C37 177.8(3)
N10 N11 C37 C36 0.1(3)
B2 N11 C37 C36 -177.8(3)
N10 N11 C37 C45 179.8(3)
B2 N11 C37 C45 1.8(5)
C35 C36 C37 N11 0.0(3)
C35 C36 C37 C45 -179.7(3)
C44 N12 C38 O5 -2.6(5)
C44 N12 C38 C35 176.5(3)
N10 C35 C38 O5 -23.9(4)
C36 C35 C38 O5 158.4(3)
N10 C35 C38 N12 157.0(3)
C36 C35 C38 N12 -20.7(4)
C44 C39 C40 C41 0.0(5)
C39 C40 C41 C42 0.1(5)
C40 C41 C42 C43 0.1(5)
C41 C42 C43 C44 -0.4(5)
C40 C39 C44 C43 -0.4(4)
C40 C39 C44 N12 179.2(3)
C42 C43 C44 C39 0.6(4)
C42 C43 C44 N12 -179.0(3)
C38 N12 C44 C39 18.4(5)
C38 N12 C44 C43 -162.0(3)
N14 N13 C46 C47 1.1(3)
Cu2 N13 C46 C47 179.4(2)
N14 N13 C46 C49 179.6(2)
Cu2 N13 C46 C49 -2.1(4)
N13 C46 C47 C48 -0.4(3)
C49 C46 C47 C48 -178.6(3)
N13 N14 C48 C47 1.2(3)
B2 N14 C48 C47 -176.3(3)
N13 N14 C48 C56 -179.2(2)
B2 N14 C48 C56 3.2(4)
C46 C47 C48 N14 -0.5(3)
C46 C47 C48 C56 180.0(3)
C55 N15 C49 O6 1.8(5)
C55 N15 C49 C46 -177.0(3)
N13 C46 C49 O6 -34.7(4)
C47 C46 C49 O6 143.5(3)
N13 C46 C49 N15 144.2(3)
C47 C46 C49 N15 -37.6(5)
C55 C50 C51 C52 -1.3(6)
C50 C51 C52 C53 -0.2(6)
C51 C52 C53 C54 0.4(7)
C52 C53 C54 C55 0.8(7)
C53 C54 C55 C50 -2.1(6)
C53 C54 C55 N15 179.5(4)
C51 C50 C55 C54 2.4(5)
C51 C50 C55 N15 -179.4(3)
C49 N15 C55 C54 173.5(3)
C49 N15 C55 C50 -4.7(5)
N17 N16 C57 C58 -0.6(3)
Cu2 N16 C57 C58 177.2(2)
N17 N16 C57 C60 177.8(2)
Cu2 N16 C57 C60 -4.4(4)
N16 C57 C58 C59 0.3(3)
C60 C57 C58 C59 -177.8(3)
N16 N17 C59 C58 -0.5(3)
B2 N17 C59 C58 175.0(3)
N16 N17 C59 C67 179.7(2)
B2 N17 C59 C67 -4.8(4)
C57 C58 C59 N17 0.2(3)
C57 C58 C59 C67 180.0(3)
C66 N18 C60 O7 0.8(5)
C66 N18 C60 C57 179.5(3)
N16 C57 C60 O7 23.1(4)
C58 C57 C60 O7 -158.9(3)
N16 C57 C60 N18 -155.6(3)
C58 C57 C60 N18 22.3(4)
C66 C61 C62 C63 0.4(5)
C61 C62 C63 C64 -1.2(5)
C62 C63 C64 C65 0.9(5)
C63 C64 C65 C66 0.2(5)
C62 C61 C66 C65 0.7(5)
C62 C61 C66 N18 -177.9(3)
C64 C65 C66 C61 -1.0(5)
C64 C65 C66 N18 177.7(3)
C60 N18 C66 C61 -9.5(5)
C60 N18 C66 C65 171.9(3)
C72 O9 C69 C70 -3.6(5)
O9 C69 C70 C71 14.2(5)
C69 C70 C71 C72 -18.6(5)
C69 O9 C72 C71 -8.7(5)
C70 C71 C72 O9 16.9(5)
C76 O10 C73 C74 -42.4(5)
O10 C73 C74 C75 29.0(5)
C73 C74 C75 C76 -3.9(5)
C73 O10 C76 C75 39.3(5)
C74 C75 C76 O10 -21.1(5)
C80 O11 C77 C78 -23.8(5)
O11 C77 C78 C79 24.0(6)
C77 C78 C79 C80 -15.7(6)
C77 O11 C80 C79 14.4(5)
C78 C79 C80 O11 1.3(6)
C84 O12 C81 C82 8.2(5)
O12 C81 C82 C83 8.5(6)
C81 C82 C83 C84 -20.4(6)
C81 O12 C84 C83 -21.5(5)
C82 C83 C84 O12 26.3(6)
C88 O13 C85 C86 -16.7(4)
O13 C85 C86 C87 31.3(4)
C85 C86 C87 C88 -34.1(4)
C85 O13 C88 C87 -5.0(4)
C86 C87 C88 O13 25.0(4)
C92 O14 C89 C90 -33.7(4)
O14 C89 C90 C91 22.3(5)
C89 C90 C91 C92 -3.4(5)
C89 O14 C92 C91 31.1(4)
C90 C91 C92 O14 -16.6(5)
